data_1531566
loop_
_publ_author_name
'Koller, D.'
'Mueller, B.G.'

_publ_section_title
;
 Synthese und Struktur von Rb Hf F5, Rb2 Zr3 F12 O und Rb2 Hf3 F12 O- zwei
 Oxidfluoride mit zentraler trigonal-planarer (M3 O)-Gruppe
;
_journal_name_full 'Zeitschrift fuer Anorganische und Allgemeine Chemie'
_journal_page_first 575
_journal_page_last 579
_journal_volume 628
_journal_year 2002
_chemical_formula_sum 'F12 O Rb2 Zr3'
_chemical_name_systematic 'Rb2 (O F3 (Zr F3)3)'
_space_group_IT_number 166
_symmetry_space_group_name_Hall '-R 3 2"'
_symmetry_space_group_name_H-M 'R -3 m :H'
_cell_angle_alpha 90
_cell_angle_beta 90
_cell_angle_gamma 120
_cell_formula_units_Z 6
_cell_length_a 7.719
_cell_length_b 7.719
_cell_length_c 29.63
_cell_volume 1528.919
_citation_journal_id_ASTM ZAACAB
_cod_data_source_file Koller_ZAACAB_2002_1038.cif
_cod_data_source_block F12O1Rb2Zr3
_cod_original_cell_volume 1528.918
_cod_original_formula_sum 'F12 O1 Rb2 Zr3'
_cod_database_code 1531566

loop_
_symmetry_equiv_pos_as_xyz
x,y,z
-y,x-y,z
-x+y,-x,z
y,x,-z
-x,-x+y,-z
x-y,-y,-z
-x,-y,-z
y,-x+y,-z
x-y,x,-z
-y,-x,z
x,x-y,z
-x+y,y,z
x+2/3,y+1/3,z+1/3
-y+2/3,x-y+1/3,z+1/3
-x+y+2/3,-x+1/3,z+1/3
y+2/3,x+1/3,-z+1/3
-x+2/3,-x+y+1/3,-z+1/3
x-y+2/3,-y+1/3,-z+1/3
-x+2/3,-y+1/3,-z+1/3
y+2/3,-x+y+1/3,-z+1/3
x-y+2/3,x+1/3,-z+1/3
-y+2/3,-x+1/3,z+1/3
x+2/3,x-y+1/3,z+1/3
-x+y+2/3,y+1/3,z+1/3
x+1/3,y+2/3,z+2/3
-y+1/3,x-y+2/3,z+2/3
-x+y+1/3,-x+2/3,z+2/3
y+1/3,x+2/3,-z+2/3
-x+1/3,-x+y+2/3,-z+2/3
x-y+1/3,-y+2/3,-z+2/3
-x+1/3,-y+2/3,-z+2/3
y+1/3,-x+y+2/3,-z+2/3
x-y+1/3,x+2/3,-z+2/3
-y+1/3,-x+2/3,z+2/3
x+1/3,x-y+2/3,z+2/3
-x+y+1/3,y+2/3,z+2/3

loop_
_atom_site_label
_atom_site_type_symbol
_atom_site_fract_x
_atom_site_fract_y
_atom_site_fract_z
_atom_site_occupancy
_atom_site_U_iso_or_equiv
F3 F-1 0.3266 0.1633 0.0743 1 0.0
F4 F-1 0.2219 0.4438 0.0717 1 0.0
Rb2 Rb+1 0 0 0.5 1 0.0
O1 O-2 0.6667 0.3333 0.046 1 0.0
F1 F-1 0.3522 0.3522 0 1 0.0
Rb3 Rb+1 0 0 0.1376 1 0.0
Zr1 Zr+4 0.5156 0.4844 0.0603 1 0.0
F2 F-1 0.5218 0.4782 0.1265 1 0.0
Rb1 Rb+1 0 0 0 1 0.0
